data_4347446
loop_
_publ_author_name
'Ghosh, Tamal Kanti'
'Dutta, Ranjan'
'Ghosh, Pradyut'

_publ_section_title
;
 Unusual Recognition and Separation of Hydrated Metal Sulfates
 [M2(\m-SO4)2(H2O)n, M = Zn(II), Cd(II), Co(II), Mn(II)] by a Ditopic
 Receptor.
;
_journal_issue 7
_journal_name_full 'Inorganic chemistry'
_journal_page_first 3640
_journal_page_last 3652
_journal_paper_doi 10.1021/acs.inorgchem.6b00176
_journal_volume 55
_journal_year 2016
_chemical_formula_sum 'C19 H29 N5 O'
_chemical_formula_weight 343.47
_space_group_IT_number 14
_space_group_name_Hall '-P 2ybc'
_space_group_name_H-M_alt 'P 1 21/c 1'
_symmetry_cell_setting monoclinic
_symmetry_space_group_name_H-M 'P 1 21/c 1'
_atom_sites_solution_hydrogens geom
_atom_sites_solution_primary direct
_atom_sites_solution_secondary difmap
_audit_creation_method SHELXL-97
_cell_angle_alpha 90.00
_cell_angle_beta 98.061(4)
_cell_angle_gamma 90.00
_cell_formula_units_Z 4
_cell_length_a 9.3538(15)
_cell_length_b 23.463(4)
_cell_length_c 8.9193(15)
_cell_measurement_reflns_used 7884
_cell_measurement_temperature 150(2)
_cell_measurement_theta_max 24.89
_cell_measurement_theta_min 2.20
_cell_volume 1938.2(6)
_computing_cell_refinement 'Bruker SAINT'
_computing_data_collection 'Bruker APEX2'
_computing_data_reduction 'Bruker SAINT'
_computing_molecular_graphics 'MERCURY 3.2'
_computing_publication_material 'ORTEP 3V.2'
_computing_structure_refinement 'SHELXL-97 (Sheldrick, 2008)'
_computing_structure_solution 'SHELXS-97 (Sheldrick, 2008)'
_diffrn_ambient_temperature 150(2)
_diffrn_measured_fraction_theta_full 1.000
_diffrn_measured_fraction_theta_max 1.000
_diffrn_measurement_device_type 'Bruker APEX-II CCD'
_diffrn_measurement_method '\f and \w scans'
_diffrn_radiation_monochromator graphite
_diffrn_radiation_source 'fine-focus sealed tube'
_diffrn_radiation_type MoK\a
_diffrn_radiation_wavelength 0.71073
_diffrn_reflns_av_R_equivalents 0.0310
_diffrn_reflns_av_sigmaI/netI 0.0182
_diffrn_reflns_limit_h_max 11
_diffrn_reflns_limit_h_min -11
_diffrn_reflns_limit_k_max 27
_diffrn_reflns_limit_k_min -27
_diffrn_reflns_limit_l_max 10
_diffrn_reflns_limit_l_min -10
_diffrn_reflns_number 22811
_diffrn_reflns_theta_full 25.00
_diffrn_reflns_theta_max 25.00
_diffrn_reflns_theta_min 1.74
_exptl_absorpt_coefficient_mu 0.076
_exptl_absorpt_correction_T_max 0.9910
_exptl_absorpt_correction_T_min 0.9806
_exptl_absorpt_correction_type multi-scan
_exptl_absorpt_process_details SADABS
_exptl_crystal_colour 'yellowish white'
_exptl_crystal_density_diffrn 1.177
_exptl_crystal_density_method 'not measured'
_exptl_crystal_description BLOCK
_exptl_crystal_F_000 744
_exptl_crystal_size_max 0.26
_exptl_crystal_size_mid 0.16
_exptl_crystal_size_min 0.12
_refine_diff_density_max 0.142
_refine_diff_density_min -0.177
_refine_diff_density_rms 0.034
_refine_ls_extinction_method none
_refine_ls_goodness_of_fit_ref 1.031
_refine_ls_hydrogen_treatment mixed
_refine_ls_matrix_type full
_refine_ls_number_parameters 229
_refine_ls_number_reflns 3417
_refine_ls_number_restraints 0
_refine_ls_restrained_S_all 1.031
_refine_ls_R_factor_all 0.0509
_refine_ls_R_factor_gt 0.0412
_refine_ls_shift/su_max 0.000
_refine_ls_shift/su_mean 0.000
_refine_ls_structure_factor_coef Fsqd
_refine_ls_weighting_details 'calc w=1/[\s^2^(Fo^2^)+(0.0469P)^2^+0.4778P] where P=(Fo^2^+2Fc^2^)/3'
_refine_ls_weighting_scheme calc
_refine_ls_wR_factor_gt 0.1008
_refine_ls_wR_factor_ref 0.1079
_reflns_number_gt 2828
_reflns_number_total 3417
_reflns_threshold_expression >2sigma(I)
_cod_data_source_file ic6b00176_si_002.cif
_cod_data_source_block L1
_cod_depositor_comments
;
The following automatic conversions were performed:

data item '_exptl_absorpt_correction_type' value 'MULTI-SCAN' was
changed to 'multi-scan' in accordance with the
/home/saulius/struct/COD-crude-data/automatic-downloads/DataCite-retrospective/ACS/depositions/lib/dictionaries/cif_core.dic
dictionary named 'cif_core.dic' version 2.4.2 last updated on
2011-04-26.

data item '_symmetry_cell_setting' value 'Monoclinic' was changed to
'monoclinic' in accordance with the
/home/saulius/struct/COD-crude-data/automatic-downloads/DataCite-retrospective/ACS/depositions/lib/dictionaries/cif_core.dic
dictionary named 'cif_core.dic' version 2.4.2 last updated on
2011-04-26.

Automatic conversion script
Id: cif_fix_values 6909 2019-04-08 15:41:33Z antanas 
;
_cod_original_cell_volume 1938.1(5)
_cod_original_sg_symbol_H-M P2(1)/c
_cod_database_code 4347446

loop_
_symmetry_equiv_pos_as_xyz
'x, y, z'
'-x, y+1/2, -z+1/2'
'-x, -y, -z'
'x, -y-1/2, z-1/2'

loop_
_atom_site_label
_atom_site_type_symbol
_atom_site_fract_x
_atom_site_fract_y
_atom_site_fract_z
_atom_site_U_iso_or_equiv
_atom_site_adp_type
_atom_site_occupancy
_atom_site_symmetry_multiplicity
_atom_site_calc_flag
_atom_site_refinement_flags
C15 C 1.02119(14) 0.73187(6) 0.82901(14) 0.0372(3) Uani 1 1 d .
C16 C 1.21730(15) 0.66998(6) 0.96374(17) 0.0477(4) Uani 1 1 d .
N1 N 0.49513(15) 0.92443(7) 1.14951(16) 0.0626(4) Uani 1 1 d .
C9 C 0.98217(18) 0.91084(7) 0.96733(17) 0.0551(4) Uani 1 1 d .
H6 H 0.9622 0.8878 1.0466 0.066 Uiso 1 1 calc R
C7 C 0.71881(17) 0.90950(7) 0.85696(18) 0.0572(4) Uani 1 1 d .
H12A H 0.6767 0.9364 0.9209 0.069 Uiso 1 1 calc R
H12B H 0.6668 0.9131 0.7554 0.069 Uiso 1 1 calc R
N2 N 0.89726(18) 0.95912(6) 0.73683(15) 0.0634(4) Uani 1 1 d .
C14 C 0.82437(16) 0.79691(7) 0.73243(16) 0.0521(4) Uani 1 1 d .
H14A H 0.8083 0.7705 0.6481 0.063 Uiso 1 1 calc R
H14B H 0.8646 0.8317 0.6972 0.063 Uiso 1 1 calc R
C2 C 0.70615(17) 0.87293(8) 1.24795(18) 0.0566(4) Uani 1 1 d .
H3 H 0.7719 0.8442 1.2356 0.068 Uiso 1 1 calc R
C6 C 0.57002(17) 0.84935(9) 0.99249(19) 0.0633(5) Uani 1 1 d .
H11A H 0.5511 0.8100 1.0164 0.076 Uiso 1 1 calc R
H11B H 0.4862 0.8638 0.9271 0.076 Uiso 1 1 calc R
C3 C 0.72207(19) 0.90517(9) 1.37810(19) 0.0647(5) Uani 1 1 d .
H4 H 0.7985 0.8985 1.4547 0.078 Uiso 1 1 calc R
C4 C 0.6240(2) 0.94711(8) 1.3929(2) 0.0703(5) Uani 1 1 d .
H5 H 0.6323 0.9697 1.4793 0.084 Uiso 1 1 calc R
C13 C 0.68297(17) 0.80976(8) 0.78829(19) 0.0627(5) Uani 1 1 d .
H13A H 0.6150 0.8240 0.7045 0.075 Uiso 1 1 calc R
H13B H 0.6439 0.7747 0.8233 0.075 Uiso 1 1 calc R
C5 C 0.5135(2) 0.95495(8) 1.2778(2) 0.0727(5) Uani 1 1 d .
H1 H 0.4464 0.9833 1.2891 0.087 Uiso 1 1 calc R
C12 C 1.0323(3) 0.97736(8) 0.7355(2) 0.0745(6) Uani 1 1 d .
H9 H 1.0504 1.0005 0.6556 0.089 Uiso 1 1 calc R
C10 C 1.1201(2) 0.93002(8) 0.9625(2) 0.0657(5) Uani 1 1 d .
H7 H 1.1948 0.9200 1.0379 0.079 Uiso 1 1 calc R
C11 C 1.1458(2) 0.96429(8) 0.8441(2) 0.0718(5) Uani 1 1 d .
H8 H 1.2379 0.9782 0.8380 0.086 Uiso 1 1 calc R
C18 C 1.1523(2) 0.61349(7) 0.9060(2) 0.0699(5) Uani 1 1 d .
H18A H 1.0775 0.6028 0.9640 0.105 Uiso 1 1 calc R
H18B H 1.2261 0.5847 0.9162 0.105 Uiso 1 1 calc R
H18C H 1.1123 0.6172 0.8013 0.105 Uiso 1 1 calc R
C19 C 1.2759(2) 0.66395(9) 1.1310(2) 0.0781(6) Uani 1 1 d .
H19A H 1.3199 0.6992 1.1678 0.117 Uiso 1 1 calc R
H19B H 1.3466 0.6340 1.1439 0.117 Uiso 1 1 calc R
H19C H 1.1983 0.6548 1.1867 0.117 Uiso 1 1 calc R
C17 C 1.3369(2) 0.68785(9) 0.8745(3) 0.0821(6) Uani 1 1 d .
H17A H 1.2996 0.6895 0.7686 0.123 Uiso 1 1 calc R
H17B H 1.4142 0.6606 0.8903 0.123 Uiso 1 1 calc R
H17C H 1.3724 0.7247 0.9080 0.123 Uiso 1 1 calc R
N4 N 0.92457(14) 0.77239(6) 0.85296(13) 0.0519(3) Uani 1 1 d .
H4A H 0.9226 0.7841 0.9440 0.062 Uiso 1 1 calc R
N5 N 1.10563(13) 0.71425(6) 0.95486(13) 0.0498(3) Uani 1 1 d .
H5A H 1.0930 0.7305 1.0384 0.060 Uiso 1 1 calc R
N3 N 0.69638(13) 0.85180(6) 0.91173(14) 0.0487(3) Uani 1 1 d .
O1 O 1.02796(11) 0.71246(4) 0.70080(10) 0.0474(3) Uani 1 1 d .
C8 C 0.87338(17) 0.92610(6) 0.85333(16) 0.0489(4) Uani 1 1 d .
C1 C 0.59203(15) 0.88358(7) 1.13612(17) 0.0489(4) Uani 1 1 d .

loop_
_atom_site_aniso_label
_atom_site_aniso_U_11
_atom_site_aniso_U_22
_atom_site_aniso_U_33
_atom_site_aniso_U_23
_atom_site_aniso_U_13
_atom_site_aniso_U_12
C15 0.0394(7) 0.0438(8) 0.0287(7) -0.0008(5) 0.0054(5) -0.0019(6)
C16 0.0421(8) 0.0505(9) 0.0486(8) 0.0009(7) -0.0002(6) 0.0055(6)
N1 0.0575(8) 0.0746(10) 0.0567(8) 0.0042(7) 0.0114(7) 0.0167(7)
C9 0.0613(10) 0.0609(10) 0.0423(8) 0.0042(7) 0.0038(7) 0.0010(8)
C7 0.0594(10) 0.0647(10) 0.0457(9) 0.0038(8) 0.0007(7) 0.0201(8)
N2 0.0924(11) 0.0516(8) 0.0445(8) 0.0027(6) 0.0038(7) -0.0014(8)
C14 0.0565(9) 0.0612(10) 0.0361(8) -0.0055(7) -0.0026(7) 0.0151(8)
C2 0.0447(8) 0.0685(11) 0.0566(10) 0.0026(8) 0.0069(7) 0.0070(7)
C6 0.0401(8) 0.0870(13) 0.0618(10) -0.0190(9) 0.0041(7) -0.0031(8)
C3 0.0594(10) 0.0899(13) 0.0441(9) 0.0065(9) 0.0049(7) -0.0077(10)
C4 0.0911(14) 0.0725(12) 0.0509(10) -0.0089(9) 0.0228(10) -0.0070(11)
C13 0.0495(9) 0.0791(12) 0.0550(10) -0.0201(9) -0.0083(7) 0.0099(8)
C5 0.0905(14) 0.0657(12) 0.0663(12) 0.0017(9) 0.0267(11) 0.0221(10)
C12 0.1091(17) 0.0585(11) 0.0580(11) 0.0010(9) 0.0198(11) -0.0187(11)
C10 0.0648(11) 0.0699(12) 0.0595(10) -0.0062(9) -0.0011(8) -0.0035(9)
C11 0.0803(13) 0.0653(12) 0.0726(12) -0.0124(10) 0.0200(10) -0.0215(10)
C18 0.0740(12) 0.0565(10) 0.0733(12) 0.0002(9) -0.0098(9) 0.0027(9)
C19 0.0790(13) 0.0860(14) 0.0598(11) 0.0013(10) -0.0231(9) 0.0218(11)
C17 0.0554(11) 0.0838(14) 0.1112(17) 0.0155(12) 0.0261(11) 0.0100(10)
N4 0.0605(8) 0.0634(8) 0.0298(6) -0.0065(6) -0.0012(5) 0.0204(6)
N5 0.0534(7) 0.0636(8) 0.0306(6) -0.0056(5) -0.0006(5) 0.0163(6)
N3 0.0404(6) 0.0585(8) 0.0462(7) -0.0079(6) 0.0025(5) 0.0058(6)
O1 0.0587(6) 0.0561(6) 0.0274(5) -0.0027(4) 0.0061(4) 0.0076(5)
C8 0.0648(10) 0.0446(8) 0.0365(7) -0.0034(6) 0.0048(7) 0.0069(7)
C1 0.0377(7) 0.0605(9) 0.0496(8) -0.0013(7) 0.0103(7) -0.0007(7)

loop_
_atom_type_symbol
_atom_type_description
_atom_type_scat_dispersion_real
_atom_type_scat_dispersion_imag
_atom_type_scat_source
C C 0.0033 0.0016 'International Tables Vol C Tables 4.2.6.8 and 6.1.1.4'
H H 0.0000 0.0000 'International Tables Vol C Tables 4.2.6.8 and 6.1.1.4'
N N 0.0061 0.0033 'International Tables Vol C Tables 4.2.6.8 and 6.1.1.4'
O O 0.0106 0.0060 'International Tables Vol C Tables 4.2.6.8 and 6.1.1.4'

loop_
_geom_angle_atom_site_label_1
_geom_angle_atom_site_label_2
_geom_angle_atom_site_label_3
_geom_angle
O1 C15 N5 123.84(13)
O1 C15 N4 121.77(12)
N5 C15 N4 114.38(11)
N5 C16 C18 110.59(13)
N5 C16 C17 110.31(14)
C18 C16 C17 110.62(16)
N5 C16 C19 105.94(13)
C18 C16 C19 108.87(15)
C17 C16 C19 110.39(15)
C1 N1 C5 116.90(15)
C10 C9 C8 119.38(16)
N3 C7 C8 115.48(12)
C12 N2 C8 116.92(15)
N4 C14 C13 109.98(13)
C3 C2 C1 119.48(16)
N3 C6 C1 111.96(13)
C4 C3 C2 118.92(17)
C5 C4 C3 118.26(17)
N3 C13 C14 113.26(13)
N1 C5 C4 124.29(17)
N2 C12 C11 124.30(17)
C9 C10 C11 118.84(17)
C12 C11 C10 118.22(18)
C15 N4 C14 122.85(11)
C15 N5 C16 126.40(12)
C7 N3 C6 111.25(13)
C7 N3 C13 111.81(13)
C6 N3 C13 110.55(13)
N2 C8 C9 122.35(16)
N2 C8 C7 115.61(14)
C9 C8 C7 121.94(14)
N1 C1 C2 122.14(15)
N1 C1 C6 116.52(14)
C2 C1 C6 121.34(15)

loop_
_geom_bond_atom_site_label_1
_geom_bond_atom_site_label_2
_geom_bond_distance
C15 O1 1.2407(15)
C15 N5 1.3440(17)
C15 N4 1.3492(18)
C16 N5 1.4673(19)
C16 C18 1.518(2)
C16 C17 1.520(2)
C16 C19 1.522(2)
N1 C1 1.336(2)
N1 C5 1.341(2)
C9 C10 1.373(2)
C9 C8 1.381(2)
C7 N3 1.464(2)
C7 C8 1.502(2)
N2 C12 1.336(3)
N2 C8 1.340(2)
C14 N4 1.4430(18)
C14 C13 1.508(2)
C2 C3 1.376(2)
C2 C1 1.378(2)
C6 N3 1.469(2)
C6 C1 1.502(2)
C3 C4 1.364(3)
C4 C5 1.363(3)
C13 N3 1.470(2)
C12 C11 1.367(3)
C10 C11 1.375(3)
